data_7221924
loop_
_publ_author_name
'Tian, Li'
'Li, Xin'
'Li, Ting'
'Liu, Zhong Yi'
'Wang, Xiuguang'

_publ_section_title
;
 A family of rare earth complexes with chelating furan biradicals:
 syntheses, structures and magnetic properties
;
_journal_name_full 'RSC Adv.'
_journal_paper_doi 10.1039/C5RA13386F
_journal_year 2015
_chemical_formula_moiety '2(C33 H29 F18 Gd N4 O11)'
_chemical_formula_sum 'C66 H58 F36 Gd2 N8 O22'
_chemical_formula_weight 2313.70
_space_group_crystal_system monoclinic
_space_group_IT_number 14
_space_group_name_Hall '-P 2ybc'
_space_group_name_H-M_alt 'P 1 21/c 1'
_symmetry_space_group_name_Hall '-P 2ybc'
_symmetry_space_group_name_H-M 'P 1 21/c 1'
_atom_sites_solution_hydrogens geom
_atom_sites_solution_primary direct
_audit_creation_date 2015-01-21
_audit_creation_method
;
Olex2 1.2
(compiled 2014.11.28 svn.r3106 for OlexSys, GUI svn.r4959)
;
_audit_update_record
;
2015-07-02 deposited with the CCDC.
2015-08-27 downloaded from the CCDC.
;
_cell_angle_alpha 90
_cell_angle_beta 108.287(3)
_cell_angle_gamma 90
_cell_formula_units_Z 4
_cell_length_a 29.7235(10)
_cell_length_b 12.6890(3)
_cell_length_c 23.8780(7)
_cell_measurement_reflns_used 6691
_cell_measurement_temperature 100.01(10)
_cell_measurement_theta_max 72.6280
_cell_measurement_theta_min 3.7440
_cell_volume 8551.0(5)
_computing_cell_refinement
;
CrysAlisPro, Agilent Technologies,
Version 1.171.37.35 (release 13-08-2014 CrysAlis171 .NET)
(compiled Aug 13 2014,18:06:01)
;
_computing_data_collection
;
CrysAlisPro, Agilent Technologies,
Version 1.171.37.35 (release 13-08-2014 CrysAlis171 .NET)
(compiled Aug 13 2014,18:06:01)
;
_computing_data_reduction
;
CrysAlisPro, Agilent Technologies,
Version 1.171.37.35 (release 13-08-2014 CrysAlis171 .NET)
(compiled Aug 13 2014,18:06:01)
;
_computing_molecular_graphics 'Olex2 (Dolomanov et al., 2009)'
_computing_publication_material 'Olex2 (Dolomanov et al., 2009)'
_computing_structure_refinement 'ShelXL (Sheldrick, 2008)'
_computing_structure_solution 'ShelXS (Sheldrick, 2008)'
_diffrn_ambient_environment N~2~
_diffrn_ambient_temperature 100.01(10)
_diffrn_detector 'CCD plate'
_diffrn_detector_area_resol_mean 10.5479
_diffrn_detector_type AtlasS2
_diffrn_measured_fraction_theta_full 1.000
_diffrn_measured_fraction_theta_max 1.000
_diffrn_measurement_details
;
  1 omega -114.00  -11.00   1.0000    1.0000
omega____ theta____ kappa____ phi______ frames
    -      -40.4301  -57.0000 -120.0000 103

  2 omega  -93.00  -66.00   1.0000    1.0000
omega____ theta____ kappa____ phi______ frames
    -      -40.4301  125.0000 -150.0000 27

  3 omega  -50.00   35.00   1.0000    1.0000
omega____ theta____ kappa____ phi______ frames
    -      -40.4301   38.0000   30.0000 85

  4 omega   36.00   84.00   1.0000    1.0000
omega____ theta____ kappa____ phi______ frames
    -       40.4301 -125.0000 -180.0000 48

  5 omega   30.00   78.00   1.0000    5.0000
omega____ theta____ kappa____ phi______ frames
    -      107.5064  -30.0000  120.0000 48

  6 omega   33.00   84.00   1.0000    5.0000
omega____ theta____ kappa____ phi______ frames
    -      107.5064  -36.0000  170.0000 51

  7 omega   41.00   98.00   1.0000    5.0000
omega____ theta____ kappa____ phi______ frames
    -      107.5064  -94.0000 -150.0000 57

  8 omega   83.00  178.00   1.0000    5.0000
omega____ theta____ kappa____ phi______ frames
    -      107.5064   30.0000  -60.0000 95

  9 omega   44.00   96.00   1.0000    5.0000
omega____ theta____ kappa____ phi______ frames
    -      107.5064  -45.0000  -30.0000 52

 10 omega   99.00  175.00   1.0000    5.0000
omega____ theta____ kappa____ phi______ frames
    -      107.5064  125.0000 -150.0000 76

 11 omega   63.00   90.00   1.0000    5.0000
omega____ theta____ kappa____ phi______ frames
    -      107.5064  -45.0000 -120.0000 27

 12 omega   45.00   98.00   1.0000    5.0000
omega____ theta____ kappa____ phi______ frames
    -      107.5064  -45.0000   60.0000 53
;
_diffrn_measurement_device 'four-circle diffractometer'
_diffrn_measurement_device_type 'SuperNova, Dual, Cu at zero, AtlasS2'
_diffrn_measurement_method '\w scans'
_diffrn_orient_matrix_UB_11 -0.0046318000
_diffrn_orient_matrix_UB_12 -0.0199516000
_diffrn_orient_matrix_UB_13 -0.0652146000
_diffrn_orient_matrix_UB_21 0.0493394000
_diffrn_orient_matrix_UB_22 -0.0520194000
_diffrn_orient_matrix_UB_23 0.0188401000
_diffrn_orient_matrix_UB_31 -0.0229335000
_diffrn_orient_matrix_UB_32 -0.1078157000
_diffrn_orient_matrix_UB_33 0.0029792000
_diffrn_radiation_monochromator mirror
_diffrn_radiation_probe x-ray
_diffrn_radiation_type CuK\a
_diffrn_radiation_wavelength 1.54184
_diffrn_reflns_av_R_equivalents 0.0820
_diffrn_reflns_av_unetI/netI 0.1142
_diffrn_reflns_laue_measured_fraction_full 1.000
_diffrn_reflns_laue_measured_fraction_max 1.000
_diffrn_reflns_limit_h_max 35
_diffrn_reflns_limit_h_min -35
_diffrn_reflns_limit_k_max 8
_diffrn_reflns_limit_k_min -15
_diffrn_reflns_limit_l_max 28
_diffrn_reflns_limit_l_min -26
_diffrn_reflns_number 32652
_diffrn_reflns_point_group_measured_fraction_full 1.000
_diffrn_reflns_point_group_measured_fraction_max 1.000
_diffrn_reflns_theta_full 67.078
_diffrn_reflns_theta_max 67.078
_diffrn_reflns_theta_min 3.718
_diffrn_source 'sealed X-ray tube'
_diffrn_source_type 'SuperNova (Cu) X-ray Source'
_exptl_absorpt_coefficient_mu 11.319
_exptl_absorpt_correction_T_max 1.00000
_exptl_absorpt_correction_T_min 0.34008
_exptl_absorpt_correction_type multi-scan
_exptl_absorpt_process_details
;
CrysAlisPro, Agilent Technologies,
Version 1.171.37.35 (release 13-08-2014 CrysAlis171 .NET)
(compiled Aug 13 2014,18:06:01)
Empirical absorption correction using spherical harmonics,
 implemented in SCALE3 ABSPACK scaling algorithm.
;
_exptl_crystal_colour 'dull dark black'
_exptl_crystal_colour_lustre dull
_exptl_crystal_colour_modifier dark
_exptl_crystal_colour_primary black
_exptl_crystal_density_diffrn 1.797
_exptl_crystal_description block
_exptl_crystal_F_000 4552
_exptl_crystal_size_max 0.2
_exptl_crystal_size_mid 0.18
_exptl_crystal_size_min 0.17
_refine_diff_density_max 2.968
_refine_diff_density_min -1.195
_refine_diff_density_rms 0.152
_refine_ls_extinction_method none
_refine_ls_goodness_of_fit_ref 1.023
_refine_ls_hydrogen_treatment constr
_refine_ls_matrix_type full
_refine_ls_number_parameters 1233
_refine_ls_number_reflns 15270
_refine_ls_number_restraints 43
_refine_ls_restrained_S_all 1.025
_refine_ls_R_factor_all 0.1185
_refine_ls_R_factor_gt 0.0732
_refine_ls_shift/su_max 0.001
_refine_ls_shift/su_mean 0.000
_refine_ls_structure_factor_coef Fsqd
_refine_ls_weighting_details 'w=1/[\s^2^(Fo^2^)+(0.1080P)^2^] where P=(Fo^2^+2Fc^2^)/3'
_refine_ls_weighting_scheme calc
_refine_ls_wR_factor_gt 0.1785
_refine_ls_wR_factor_ref 0.2168
_reflns_Friedel_coverage 0.000
_reflns_number_gt 9546
_reflns_number_total 15270
_reflns_threshold_expression 'I > 2\s(I)'
_cod_data_source_file c5ra13386f2.cif
_cod_data_source_block a141223a
_cod_original_cell_volume 8551.1(4)
_cod_database_code 7221924
_audit_block_doi 10.5517/cc1jbk2h
_shelx_space_group_comment
;
The symmetry employed for this shelxl refinement is uniquely defined
by the following loop, which should always be used as a source of
symmetry information in preference to the above space-group names.
They are only intended as comments.
;
_reflns_odcompleteness_completeness 99.95
_reflns_odcompleteness_iscentric 1
_reflns_odcompleteness_theta 66.97
_olex2_refinement_description
;
1. Fixed Uiso
 At 1.2 times of:
  All C(H) groups
 At 1.5 times of:
  All C(H,H,H) groups
2. Restrained distances
 F1-C24
 1.35 with sigma of 0.02
 F3'-C24
 1.35 with sigma of 0.02
 F3-C24
 1.35 with sigma of 0.02
 F2-C24
 1.35 with sigma of 0.02
 F2'-C24
 1.35 with sigma of 0.02
 F1'-C24
 1.35 with sigma of 0.02
 F3-F1 \\sim F1-F2
 with sigma of 0.01
 F1-F2 \\sim F2-F3
 with sigma of 0.01
 F2-F3 \\sim F3-F1
 with sigma of 0.01
 F1'-F2' \\sim F2'-F3'
 with sigma of 0.01
 F2'-F3' \\sim F3'-F1'
 with sigma of 0.01
 F3'-F1' \\sim F1'-F2'
 with sigma of 0.01
3. Rigid bond restraints
 O13, N7
 with sigma for 1-2 distances of 0.001 and sigma for 1-3 distances of 0.001
4. Uiso/Uaniso restraints and constraints
Uanis(F12) \\sim Ueq, Uanis(F2) \\sim Ueq, Uanis(F3) \\sim Ueq, Uanis(F3) \\sim
Ueq, Uanis(F3') \\sim Ueq, Uanis(F1) \\sim Ueq, Uanis(F1) \\sim Ueq: with sigma
of 0.1 and sigma for terminal atoms of 0.2
Uanis(F2) = Uanis(F2')
Uanis(F3) = Uanis(F3')
Uanis(F1) = Uanis(F1')
5. Others
 Sof(F1')=Sof(F2')=Sof(F3')=1-FVAR(1)
 Sof(F1)=Sof(F2)=Sof(F3)=FVAR(1)
6.a Aromatic/amide H refined with riding coordinates:
 C5(H5), C6(H6), C21(H21), C26(H26), C31(H31), C38(H38), C39(H39), C54(H54),
 C59(H59), C64(H64)
6.b Idealised Me refined as rotating group:
 C11(H11a,H11b,H11c), C12(H12a,H12b,H12c), C13(H13a,H13b,H13c), C14(H14a,H14b,
 H14c), C15(H15a,H15b,H15c), C16(H16a,H16b,H16c), C17(H17a,H17b,H17c), C18(H18a,
 H18b,H18c), C44(H44a,H44b,H44c), C45(H45a,H45b,H45c), C46(H46a,H46b,H46c),
 C47(H47a,H47b,H47c), C48(H48a,H48b,H48c), C49(H49a,H49b,H49c), C50(H50a,H50b,
 H50c), C51(H51a,H51b,H51c)
;
_shelx_shelxl_version_number 2014/7
_olex2_date_sample_data_collection 2014-12-23
_olex2_submission_special_instructions 'No special instructions were received'

loop_
_space_group_symop_operation_xyz
'x, y, z'
'-x, y+1/2, -z+1/2'
'-x, -y, -z'
'x, -y-1/2, z-1/2'

loop_
_atom_site_label
_atom_site_type_symbol
_atom_site_fract_x
_atom_site_fract_y
_atom_site_fract_z
_atom_site_U_iso_or_equiv
_atom_site_adp_type
_atom_site_occupancy
_atom_site_site_symmetry_order
_atom_site_calc_flag
_atom_site_refinement_flags_posn
_atom_site_refinement_flags_adp
_atom_site_refinement_flags_occupancy
_atom_site_disorder_assembly
_atom_site_disorder_group
Gd1 Gd 0.36415(2) 0.16631(4) 0.05869(2) 0.02466(15) Uani 1 1 d . . . . .
F1AA F 0.4503(3) 0.0415(6) 0.2605(4) 0.075(2) Uani 1 1 d . . . . .
F4 F 0.4047(4) 0.2763(8) -0.1377(4) 0.085(3) Uani 1 1 d . . . . .
F5 F 0.3902(5) 0.4288(6) -0.1108(4) 0.110(4) Uani 1 1 d . . . . .
F6 F 0.3371(3) 0.3106(7) -0.1322(4) 0.085(3) Uani 1 1 d . . . . .
F7 F 0.4063(2) 0.3507(5) 0.2568(3) 0.0466(14) Uani 1 1 d . . . . .
F8 F 0.4634(2) 0.3872(7) 0.2241(3) 0.065(2) Uani 1 1 d . . . . .
F9 F 0.4139(3) 0.5054(5) 0.2287(3) 0.076(3) Uani 1 1 d . . . . .
F10 F 0.3241(3) 0.6121(5) 0.0389(4) 0.083(3) Uani 1 1 d . . . . .
F11 F 0.3312(4) 0.5212(6) -0.0318(4) 0.086(3) Uani 1 1 d . . . . .
F12 F 0.2706(2) 0.5064(5) -0.0061(4) 0.063(2) Uani 1 1 d . U . . .
F13 F 0.2460(3) 0.2897(6) 0.1435(4) 0.067(2) Uani 1 1 d . . . . .
F14 F 0.2603(3) 0.1962(7) 0.2214(4) 0.076(2) Uani 1 1 d . . . . .
F15 F 0.2192(3) 0.1342(7) 0.1366(4) 0.084(3) Uani 1 1 d . . . . .
F16 F 0.3927(3) -0.0156(6) 0.2869(3) 0.071(2) Uani 1 1 d . . . . .
F17 F 0.4157(3) -0.1003(5) 0.2243(3) 0.0556(18) Uani 1 1 d . . . . .
O1 O 0.2938(2) 0.1417(5) -0.0226(3) 0.0329(14) Uani 1 1 d . . . . .
O2 O 0.1583(3) -0.0118(7) -0.0081(4) 0.063(2) Uani 1 1 d . . . . .
O3 O 0.3956(2) 0.0067(4) 0.0341(3) 0.0270(12) Uani 1 1 d . . . . .
O4 O 0.3822(3) -0.2898(5) 0.1415(3) 0.0415(16) Uani 1 1 d . . . . .
O6 O 0.3011(2) 0.1669(4) 0.0999(3) 0.0306(14) Uani 1 1 d . . . . .
O7 O 0.3872(2) 0.0587(4) 0.1450(3) 0.0262(13) Uani 1 1 d . . . . .
O8 O 0.4436(2) 0.2284(5) 0.0775(3) 0.0340(14) Uani 1 1 d . . . . .
O9 O 0.3779(2) 0.2114(5) -0.0317(3) 0.0319(14) Uani 1 1 d . . . . .
O10 O 0.3882(2) 0.2768(4) 0.1446(3) 0.0251(12) Uani 1 1 d . . . . .
O11 O 0.3362(2) 0.3397(4) 0.0322(3) 0.0335(14) Uani 1 1 d . . . . .
N1 N 0.2504(3) 0.1246(6) -0.0272(4) 0.0339(18) Uani 1 1 d . . . . .
N2 N 0.1852(3) 0.0525(7) -0.0216(4) 0.043(2) Uani 1 1 d . . . . .
O5 O 0.3069(2) -0.0381(4) 0.0382(3) 0.0283(13) Uani 1 1 d . . . . .
N4 N 0.4049(2) -0.0849(5) 0.0610(3) 0.0263(15) Uani 1 1 d . . . . .
N5 N 0.3990(3) -0.2245(6) 0.1121(3) 0.0306(17) Uani 1 1 d . . . . .
C1 C 0.2113(4) 0.1847(9) -0.0719(5) 0.051(3) Uani 1 1 d . . . . .
C2 C 0.1686(4) 0.1543(8) -0.0516(6) 0.052(3) Uani 1 1 d . . . . .
C3 C 0.2333(3) 0.0460(7) -0.0030(4) 0.033(2) Uani 1 1 d . . . . .
C4 C 0.2614(3) -0.0319(7) 0.0357(4) 0.034(2) Uani 1 1 d . . . . .
C5 C 0.2508(3) -0.1076(8) 0.0706(5) 0.038(2) Uani 1 1 d . . . . .
H5 H 0.2217 -0.1200 0.0762 0.046 Uiso 1 1 calc R . . . .
C6 C 0.2943(4) -0.1638(8) 0.0968(5) 0.040(2) Uani 1 1 d . . . . .
H6 H 0.2990 -0.2204 0.1227 0.048 Uiso 1 1 calc R . . . .
C7 C 0.3273(3) -0.1181(7) 0.0764(4) 0.0285(19) Uani 1 1 d . . . . .
C8 C 0.3759(3) -0.1405(6) 0.0833(4) 0.0279(19) Uani 1 1 d . . . . .
C9 C 0.4459(3) -0.2416(7) 0.1012(4) 0.033(2) Uani 1 1 d . . . . .
C10 C 0.4543(3) -0.1292(7) 0.0783(4) 0.034(2) Uani 1 1 d . . . . .
C11 C 0.2234(5) 0.2999(9) -0.0672(7) 0.068(4) Uani 1 1 d . . . . .
H11A H 0.2231 0.3261 -0.0296 0.101 Uiso 1 1 calc GR . . . .
H11B H 0.2006 0.3377 -0.0981 0.101 Uiso 1 1 calc GR . . . .
H11C H 0.2544 0.3097 -0.0708 0.101 Uiso 1 1 calc GR . . . .
C12 C 0.2085(5) 0.1414(11) -0.1319(6) 0.064(4) Uani 1 1 d . . . . .
H12A H 0.2390 0.1464 -0.1375 0.095 Uiso 1 1 calc GR . . . .
H12B H 0.1858 0.1815 -0.1619 0.095 Uiso 1 1 calc GR . . . .
H12C H 0.1987 0.0690 -0.1344 0.095 Uiso 1 1 calc GR . . . .
C13 C 0.1599(5) 0.2280(10) -0.0055(7) 0.071(4) Uani 1 1 d . . . . .
H13A H 0.1370 0.1969 0.0103 0.106 Uiso 1 1 calc GR . . . .
H13B H 0.1481 0.2943 -0.0235 0.106 Uiso 1 1 calc GR . . . .
H13C H 0.1891 0.2391 0.0257 0.106 Uiso 1 1 calc GR . . . .
C14 C 0.1225(4) 0.1372(11) -0.1017(7) 0.072(4) Uani 1 1 d . . . . .
H14A H 0.1254 0.0762 -0.1241 0.108 Uiso 1 1 calc GR . . . .
H14B H 0.1159 0.1979 -0.1270 0.108 Uiso 1 1 calc GR . . . .
H14C H 0.0970 0.1268 -0.0856 0.108 Uiso 1 1 calc GR . . . .
C15 C 0.4379(4) -0.3278(7) 0.0547(5) 0.047(3) Uani 1 1 d . . . . .
H15A H 0.4287 -0.3918 0.0697 0.070 Uiso 1 1 calc GR . . . .
H15B H 0.4667 -0.3396 0.0454 0.070 Uiso 1 1 calc GR . . . .
H15C H 0.4134 -0.3065 0.0198 0.070 Uiso 1 1 calc GR . . . .
C16 C 0.4823(4) -0.2730(9) 0.1593(5) 0.049(3) Uani 1 1 d . . . . .
H16A H 0.4847 -0.2185 0.1880 0.074 Uiso 1 1 calc GR . . . .
H16B H 0.5126 -0.2829 0.1535 0.074 Uiso 1 1 calc GR . . . .
H16C H 0.4726 -0.3375 0.1731 0.074 Uiso 1 1 calc GR . . . .
C17 C 0.4708(4) -0.1307(8) 0.0242(5) 0.041(2) Uani 1 1 d . . . . .
H17A H 0.4479 -0.1672 -0.0072 0.062 Uiso 1 1 calc GR . . . .
H17B H 0.5008 -0.1662 0.0335 0.062 Uiso 1 1 calc GR . . . .
H17C H 0.4741 -0.0597 0.0122 0.062 Uiso 1 1 calc GR . . . .
C18 C 0.4848(3) -0.0574(7) 0.1257(5) 0.036(2) Uani 1 1 d . . . . .
H18A H 0.4801 0.0144 0.1125 0.054 Uiso 1 1 calc GR . . . .
H18B H 0.5175 -0.0761 0.1338 0.054 Uiso 1 1 calc GR . . . .
H18C H 0.4762 -0.0650 0.1610 0.054 Uiso 1 1 calc GR . . . .
C19 C 0.2558(4) 0.1912(9) 0.1635(5) 0.046(3) Uani 1 1 d . . . . .
C20 C 0.3007(3) 0.1537(7) 0.1520(5) 0.034(2) Uani 1 1 d . . . . .
C21 C 0.3352(4) 0.1032(7) 0.1983(4) 0.034(2) Uani 1 1 d . . . . .
H21 H 0.3314 0.1002 0.2355 0.041 Uiso 1 1 calc R . . . .
C22 C 0.3745(4) 0.0582(7) 0.1896(4) 0.033(2) Uani 1 1 d . . . . .
C23 C 0.4090(4) -0.0050(8) 0.2416(4) 0.039(2) Uani 1 1 d . . . . .
C24 C 0.5027(3) 0.3580(7) 0.0907(5) 0.045(3) Uani 1 1 d D . . . .
C25 C 0.4581(4) 0.3035(8) 0.0543(6) 0.047(3) Uani 1 1 d . . . . .
C26 C 0.4373(4) 0.3429(8) -0.0025(6) 0.047(3) Uani 1 1 d . . . . .
H26 H 0.4492 0.4041 -0.0139 0.056 Uiso 1 1 calc R . . . .
C27 C 0.3981(4) 0.2911(8) -0.0431(5) 0.041(2) Uani 1 1 d . . . . .
C28 C 0.3832(5) 0.3268(9) -0.1062(6) 0.052(3) Uani 1 1 d . . . . .
C29 C 0.3169(4) 0.5177(7) 0.0147(5) 0.037(2) Uani 1 1 d . . . . .
C30 C 0.3408(4) 0.4276(7) 0.0568(5) 0.040(2) Uani 1 1 d . . . . .
C31 C 0.3661(4) 0.4540(8) 0.1142(5) 0.040(2) Uani 1 1 d . . . . .
H31 H 0.3684 0.5237 0.1268 0.048 Uiso 1 1 calc R . . . .
C32 C 0.3884(4) 0.3723(7) 0.1534(5) 0.036(2) Uani 1 1 d . . . . .
C33 C 0.4173(3) 0.4063(7) 0.2163(4) 0.032(2) Uani 1 1 d . . . . .
F1 F 0.5372(4) 0.3602(12) 0.0705(5) 0.091(5) Uani 0.633(9) 1 d D U P A 1
F2 F 0.4954(5) 0.4495(8) 0.1117(5) 0.077(5) Uani 0.633(9) 1 d D U P A 1
F3 F 0.5235(4) 0.3011(9) 0.1464(5) 0.069(3) Uani 0.633(9) 1 d D U P A 1
F1' F 0.5139(7) 0.4368(17) 0.0546(8) 0.091(5) Uani 0.367(9) 1 d D . P A 2
F2' F 0.4939(10) 0.4100(15) 0.1331(8) 0.077(5) Uani 0.367(9) 1 d D . P A 2
F3' F 0.5366(6) 0.2937(14) 0.1050(10) 0.069(3) Uani 0.367(9) 1 d D U P A 2
Gd2 Gd 0.14802(2) 0.66826(4) 0.24432(2) 0.02832(15) Uani 1 1 d . . . . .
F18 F 0.1078(3) 0.2592(5) 0.1418(3) 0.073(2) Uani 1 1 d . . . . .
F19 F 0.0952(3) 0.2962(5) 0.2223(5) 0.079(3) Uani 1 1 d . . . . .
F20 F 0.1645(2) 0.2542(5) 0.2232(3) 0.0515(16) Uani 1 1 d . . . . .
F21 F 0.1787(4) 0.5091(8) 0.0386(3) 0.094(3) Uani 1 1 d . . . . .
F22 F 0.2431(4) 0.5025(10) 0.1067(5) 0.117(4) Uani 1 1 d . . . . .
F23 F 0.2156(4) 0.6450(7) 0.0826(4) 0.083(3) Uani 1 1 d . . . . .
F24 F 0.3035(2) 0.8695(5) 0.3331(3) 0.0611(19) Uani 1 1 d . . . . .
F25 F 0.2777(3) 0.9099(5) 0.2413(3) 0.0607(18) Uani 1 1 d . . . . .
F26 F 0.2751(3) 1.0231(5) 0.3061(4) 0.069(2) Uani 1 1 d . . . . .
F27 F 0.1102(4) 0.9681(8) 0.3741(4) 0.097(3) Uani 1 1 d . . . . .
F28 F 0.1264(3) 1.0890(5) 0.3217(4) 0.077(2) Uani 1 1 d . . . . .
F29 F 0.0681(3) 0.9848(5) 0.2838(4) 0.068(2) Uani 1 1 d . . . . .
F30 F 0.1099(4) 1.0362(5) 0.1711(4) 0.083(3) Uani 1 1 d . . . . .
F31 F 0.0723(3) 1.0096(5) 0.0815(3) 0.065(2) Uani 1 1 d . . . . .
F32 F 0.1459(3) 0.9792(6) 0.1129(5) 0.088(3) Uani 1 1 d . . . . .
F33 F -0.0314(2) 0.7225(6) 0.0605(3) 0.071(2) Uani 1 1 d . . . . .
F34 F 0.0006(3) 0.5728(7) 0.0837(5) 0.101(3) Uani 1 1 d . . . . .
F35 F -0.0294(3) 0.6525(8) 0.1412(4) 0.092(3) Uani 1 1 d . . . . .
O12 O 0.1070(2) 0.5999(5) 0.3074(3) 0.0378(15) Uani 1 1 d . . . . .
O13 O 0.1180(4) 0.7838(14) 0.4776(5) 0.118(5) Uani 1 1 d . U . . .
O15 O 0.3461(2) 0.6851(5) 0.4336(3) 0.0348(15) Uani 1 1 d . . . . .
O14 O 0.2182(2) 0.5619(5) 0.2826(3) 0.0305(14) Uani 1 1 d . . . . .
O17 O 0.1317(2) 0.4844(5) 0.2239(3) 0.0318(14) Uani 1 1 d . . . . .
O18 O 0.1707(3) 0.6268(5) 0.1612(3) 0.0374(15) Uani 1 1 d . . . . .
O19 O 0.0705(2) 0.6604(5) 0.1779(3) 0.0337(15) Uani 1 1 d . . . . .
O20 O 0.1344(2) 0.8198(4) 0.1814(3) 0.0349(15) Uani 1 1 d . . . . .
O21 O 0.1281(2) 0.8196(5) 0.2943(3) 0.0376(15) Uani 1 1 d . . . . .
O22 O 0.2158(2) 0.7819(5) 0.2769(3) 0.0351(15) Uani 1 1 d . . . . .
N6 N 0.0959(3) 0.6470(7) 0.3498(4) 0.0367(19) Uani 1 1 d . . . . .
N7 N 0.1008(3) 0.7380(9) 0.4287(5) 0.058(3) Uani 1 1 d . U . . .
O16 O 0.1965(2) 0.6559(5) 0.3730(3) 0.0304(14) Uani 1 1 d . . . . .
N9 N 0.2608(2) 0.5816(6) 0.3143(3) 0.0280(16) Uani 1 1 d . . . . .
N10 N 0.3224(3) 0.6408(6) 0.3861(3) 0.0306(17) Uani 1 1 d . . . . .
C34 C 0.0498(4) 0.7023(12) 0.4102(5) 0.057(3) Uani 1 1 d . . . . .
C35 C 0.0445(4) 0.6587(10) 0.3459(5) 0.048(3) Uani 1 1 d . . . . .
C36 C 0.1248(4) 0.6957(9) 0.3961(4) 0.040(2) Uani 1 1 d . . . . .
C37 C 0.1745(3) 0.7074(8) 0.4083(4) 0.035(2) Uani 1 1 d . . . . .
C38 C 0.2084(4) 0.7607(8) 0.4507(4) 0.040(2) Uani 1 1 d . . . . .
H38 H 0.2032 0.8024 0.4801 0.048 Uiso 1 1 calc R . . . .
C39 C 0.2522(3) 0.7421(8) 0.4426(4) 0.037(2) Uani 1 1 d . . . . .
H39 H 0.2814 0.7688 0.4651 0.045 Uiso 1 1 calc R . . . .
C40 C 0.2436(3) 0.6774(7) 0.3951(4) 0.0291(19) Uani 1 1 d . . . . .
C41 C 0.2739(3) 0.6343(6) 0.3651(4) 0.0258(18) Uani 1 1 d . . . . .
C42 C 0.3019(3) 0.5574(8) 0.2919(5) 0.040(2) Uani 1 1 d . . . . .
C43 C 0.3451(3) 0.5786(8) 0.3482(4) 0.034(2) Uani 1 1 d . . . . .
C44 C 0.0482(5) 0.6197(15) 0.4543(6) 0.081(5) Uani 1 1 d . . . . .
H44A H 0.0696 0.5636 0.4533 0.121 Uiso 1 1 calc GR . . . .
H44B H 0.0165 0.5924 0.4448 0.121 Uiso 1 1 calc GR . . . .
H44C H 0.0573 0.6502 0.4930 0.121 Uiso 1 1 calc GR . . . .
C45 C 0.0189(5) 0.7942(14) 0.4115(7) 0.082(5) Uani 1 1 d . . . . .
H45A H 0.0263 0.8196 0.4512 0.123 Uiso 1 1 calc GR . . . .
H45B H -0.0137 0.7729 0.3973 0.123 Uiso 1 1 calc GR . . . .
H45C H 0.0243 0.8492 0.3867 0.123 Uiso 1 1 calc GR . . . .
C46 C 0.0208(4) 0.5497(12) 0.3327(6) 0.067(4) Uani 1 1 d . . . . .
H46A H 0.0256 0.5212 0.2977 0.100 Uiso 1 1 calc GR . . . .
H46B H -0.0125 0.5565 0.3268 0.100 Uiso 1 1 calc GR . . . .
H46C H 0.0347 0.5033 0.3654 0.100 Uiso 1 1 calc GR . . . .
C47 C 0.0226(4) 0.7331(12) 0.2961(6) 0.064(4) Uani 1 1 d . . . . .
H47A H 0.0388 0.7996 0.3039 0.096 Uiso 1 1 calc GR . . . .
H47B H -0.0102 0.7433 0.2925 0.096 Uiso 1 1 calc GR . . . .
H47C H 0.0251 0.7042 0.2601 0.096 Uiso 1 1 calc GR . . . .
C48 C 0.2972(4) 0.4473(9) 0.2682(6) 0.055(3) Uani 1 1 d . . . . .
H48A H 0.2927 0.3996 0.2971 0.083 Uiso 1 1 calc GR . . . .
H48B H 0.3255 0.4284 0.2593 0.083 Uiso 1 1 calc GR . . . .
H48C H 0.2705 0.4433 0.2330 0.083 Uiso 1 1 calc GR . . . .
C49 C 0.2997(4) 0.6360(10) 0.2430(6) 0.054(3) Uani 1 1 d . . . . .
H49A H 0.2713 0.6245 0.2106 0.080 Uiso 1 1 calc GR . . . .
H49B H 0.3268 0.6268 0.2298 0.080 Uiso 1 1 calc GR . . . .
H49C H 0.2996 0.7064 0.2577 0.080 Uiso 1 1 calc GR . . . .
C50 C 0.3639(5) 0.4792(9) 0.3848(5) 0.055(3) Uani 1 1 d . . . . .
H50A H 0.3863 0.4990 0.4219 0.082 Uiso 1 1 calc GR . . . .
H50B H 0.3791 0.4346 0.3638 0.082 Uiso 1 1 calc GR . . . .
H50C H 0.3380 0.4418 0.3916 0.082 Uiso 1 1 calc GR . . . .
C51 C 0.3862(4) 0.6402(11) 0.3416(6) 0.062(3) Uani 1 1 d . . . . .
H51A H 0.3754 0.7078 0.3247 0.093 Uiso 1 1 calc GR . . . .
H51B H 0.4001 0.6026 0.3162 0.093 Uiso 1 1 calc GR . . . .
H51C H 0.4094 0.6495 0.3796 0.093 Uiso 1 1 calc GR . . . .
C52 C 0.1259(4) 0.3067(8) 0.1940(5) 0.044(3) Uani 1 1 d . . . . .
C53 C 0.1380(3) 0.4234(7) 0.1869(5) 0.035(2) Uani 1 1 d . . . . .
C54 C 0.1563(4) 0.4444(8) 0.1401(5) 0.047(3) Uani 1 1 d . . . . .
H54 H 0.1572 0.3907 0.1139 0.057 Uiso 1 1 calc R . . . .
C55 C 0.1731(4) 0.5444(7) 0.1325(4) 0.038(2) Uani 1 1 d . . . . .
C56 C 0.1982(6) 0.5563(10) 0.0851(6) 0.068(4) Uani 1 1 d . . . . .
C57 C -0.0052(3) 0.6648(9) 0.1049(6) 0.050(3) Uani 1 1 d . . . . .
C58 C 0.0443(3) 0.7163(8) 0.1365(4) 0.036(2) Uani 1 1 d . . . . .
C59 C 0.0542(3) 0.8147(8) 0.1178(5) 0.037(2) Uani 1 1 d . . . . .
H59 H 0.0314 0.8501 0.0880 0.044 Uiso 1 1 calc R . . . .
C60 C 0.0990(4) 0.8606(8) 0.1441(4) 0.036(2) Uani 1 1 d . . . . .
C61 C 0.1077(4) 0.9735(8) 0.1266(5) 0.042(3) Uani 1 1 d . . . . .
C62 C 0.1123(4) 0.9907(9) 0.3208(6) 0.054(3) Uani 1 1 d . . . . .
C63 C 0.1450(4) 0.9101(8) 0.3031(5) 0.043(3) Uani 1 1 d . . . . .
C64 C 0.1886(4) 0.9447(8) 0.3019(5) 0.046(3) Uani 1 1 d . . . . .
H64 H 0.1965 1.0153 0.3095 0.056 Uiso 1 1 calc R . . . .
C65 C 0.2205(3) 0.8785(7) 0.2898(4) 0.033(2) Uani 1 1 d . . . . .
C66 C 0.2699(4) 0.9203(8) 0.2923(6) 0.049(3) Uani 1 1 d . . . . .

loop_
_atom_site_aniso_label
_atom_site_aniso_U_11
_atom_site_aniso_U_22
_atom_site_aniso_U_33
_atom_site_aniso_U_23
_atom_site_aniso_U_13
_atom_site_aniso_U_12
Gd1 0.0283(2) 0.0162(2) 0.0251(3) 0.0013(2) 0.00202(19) 0.00167(19)
F1AA 0.062(4) 0.059(4) 0.073(5) 0.015(4) -0.023(4) -0.009(4)
F4 0.101(7) 0.099(7) 0.070(6) -0.007(5) 0.046(5) 0.000(5)
F5 0.211(13) 0.048(5) 0.073(6) 0.015(4) 0.046(7) -0.033(6)
F6 0.095(6) 0.090(6) 0.055(5) 0.030(5) 0.003(4) 0.009(5)
F7 0.053(3) 0.056(4) 0.028(3) 0.004(3) 0.009(3) -0.007(3)
F8 0.038(3) 0.102(6) 0.048(4) -0.016(4) 0.006(3) 0.000(4)
F9 0.140(8) 0.028(3) 0.037(4) -0.013(3) -0.002(4) 0.004(4)
F10 0.099(6) 0.029(3) 0.077(5) -0.007(4) -0.035(4) 0.008(4)
F11 0.131(8) 0.065(5) 0.066(5) 0.039(4) 0.037(5) 0.035(5)
F12 0.044(3) 0.040(3) 0.088(5) 0.007(4) -0.005(3) 0.014(3)
F13 0.067(4) 0.058(4) 0.077(5) -0.001(4) 0.022(4) 0.027(4)
F14 0.074(5) 0.104(6) 0.059(5) 0.005(5) 0.037(4) 0.033(5)
F15 0.040(4) 0.093(6) 0.127(8) -0.040(6) 0.038(4) -0.023(4)
F16 0.099(6) 0.086(5) 0.034(4) 0.019(4) 0.028(4) 0.038(5)
F17 0.094(5) 0.027(3) 0.033(3) 0.003(3) 0.002(3) 0.017(3)
O1 0.022(3) 0.033(3) 0.031(3) -0.001(3) -0.010(2) -0.001(2)
O2 0.034(4) 0.066(5) 0.085(7) -0.004(5) 0.012(4) 0.000(4)
O3 0.035(3) 0.017(3) 0.028(3) 0.002(3) 0.009(2) 0.002(2)
O4 0.053(4) 0.026(3) 0.043(4) 0.003(3) 0.012(3) -0.005(3)
O6 0.029(3) 0.019(3) 0.037(4) -0.005(3) 0.001(3) 0.000(2)
O7 0.032(3) 0.020(3) 0.020(3) -0.002(2) 0.000(2) 0.004(2)
O8 0.034(3) 0.028(3) 0.041(4) 0.005(3) 0.014(3) 0.001(3)
O9 0.045(3) 0.028(3) 0.020(3) -0.003(3) 0.006(3) 0.001(3)
O10 0.028(3) 0.018(3) 0.024(3) -0.002(2) 0.000(2) -0.001(2)
O11 0.042(3) 0.017(3) 0.035(4) -0.001(3) 0.002(3) 0.002(3)
N1 0.033(4) 0.023(4) 0.034(4) -0.005(3) -0.006(3) 0.004(3)
N2 0.024(4) 0.048(5) 0.052(6) -0.008(4) 0.005(4) 0.002(4)
O5 0.024(3) 0.022(3) 0.036(4) 0.000(3) 0.005(2) -0.003(2)
N4 0.029(4) 0.021(3) 0.027(4) -0.002(3) 0.006(3) -0.001(3)
N5 0.035(4) 0.017(3) 0.031(4) 0.003(3) -0.001(3) 0.003(3)
C1 0.042(6) 0.043(6) 0.050(7) -0.007(5) -0.013(5) 0.008(5)
C2 0.037(5) 0.033(5) 0.074(8) -0.004(6) 0.001(5) 0.014(4)
C3 0.033(5) 0.026(4) 0.037(5) -0.011(4) 0.004(4) -0.003(4)
C4 0.032(5) 0.026(4) 0.040(6) -0.012(4) 0.007(4) -0.008(4)
C5 0.034(5) 0.034(5) 0.049(6) -0.007(5) 0.017(4) -0.005(4)
C6 0.045(5) 0.031(5) 0.038(6) -0.020(5) 0.005(4) -0.005(4)
C7 0.030(4) 0.018(4) 0.034(5) -0.001(4) 0.005(4) -0.001(3)
C8 0.040(5) 0.013(4) 0.022(4) -0.006(3) -0.002(4) -0.006(3)
C9 0.030(4) 0.023(4) 0.035(5) 0.003(4) -0.004(4) 0.005(4)
C10 0.036(5) 0.026(4) 0.035(5) -0.001(4) 0.003(4) 0.004(4)
C11 0.051(7) 0.034(6) 0.090(10) -0.002(6) -0.017(7) 0.011(5)
C12 0.055(7) 0.064(8) 0.055(8) -0.007(7) -0.006(6) 0.007(6)
C13 0.052(7) 0.049(7) 0.105(12) -0.009(8) 0.016(7) 0.018(6)
C14 0.044(7) 0.056(8) 0.096(11) -0.003(8) -0.007(7) 0.008(6)
C15 0.060(7) 0.022(5) 0.058(7) -0.004(5) 0.019(6) 0.011(5)
C16 0.039(5) 0.040(6) 0.056(7) 0.019(5) -0.004(5) -0.003(5)
C17 0.043(5) 0.030(5) 0.053(7) 0.000(5) 0.020(5) 0.006(4)
C18 0.028(4) 0.027(5) 0.044(6) 0.006(4) -0.003(4) -0.001(4)
C19 0.037(5) 0.047(6) 0.057(7) 0.008(6) 0.018(5) 0.001(5)
C20 0.031(4) 0.026(5) 0.042(6) -0.010(4) 0.010(4) -0.007(4)
C21 0.048(5) 0.022(4) 0.029(5) -0.006(4) 0.006(4) 0.001(4)
C22 0.052(5) 0.025(4) 0.020(5) -0.002(4) 0.006(4) -0.009(4)
C23 0.060(6) 0.028(5) 0.020(5) 0.003(4) 0.002(4) 0.006(5)
C24 0.036(5) 0.033(5) 0.074(8) -0.017(5) 0.027(5) -0.007(4)
C25 0.045(6) 0.031(5) 0.064(8) -0.007(5) 0.015(5) 0.000(5)
C26 0.055(6) 0.030(5) 0.061(7) -0.002(5) 0.025(6) -0.012(5)
C27 0.054(6) 0.027(5) 0.047(6) 0.008(5) 0.025(5) 0.006(4)
C28 0.070(8) 0.041(6) 0.049(7) -0.003(6) 0.023(6) -0.007(6)
C29 0.045(5) 0.014(4) 0.046(6) 0.002(4) 0.004(4) 0.006(4)
C30 0.048(6) 0.022(5) 0.043(6) 0.003(5) 0.004(5) 0.000(4)
C31 0.048(6) 0.022(4) 0.045(6) -0.006(4) 0.007(5) -0.006(4)
C32 0.044(5) 0.028(5) 0.035(5) -0.005(4) 0.011(4) -0.011(4)
C33 0.043(5) 0.023(4) 0.029(5) 0.002(4) 0.012(4) -0.007(4)
F1 0.041(7) 0.156(15) 0.075(8) -0.033(10) 0.018(6) -0.040(7)
F2 0.091(7) 0.031(7) 0.068(10) -0.017(6) -0.035(8) 0.018(7)
F3 0.045(5) 0.066(6) 0.080(9) 0.003(7) -0.002(5) 0.002(5)
F1' 0.041(7) 0.156(15) 0.075(8) -0.033(10) 0.018(6) -0.040(7)
F2' 0.091(7) 0.031(7) 0.068(10) -0.017(6) -0.035(8) 0.018(7)
F3' 0.045(5) 0.066(6) 0.080(9) 0.003(7) -0.002(5) 0.002(5)
Gd2 0.0271(2) 0.0204(3) 0.0316(3) 0.0004(2) 0.0008(2) 0.0002(2)
F18 0.097(6) 0.030(3) 0.063(5) -0.008(3) -0.015(4) -0.013(3)
F19 0.066(5) 0.034(3) 0.156(9) -0.001(4) 0.062(5) -0.012(3)
F20 0.051(3) 0.032(3) 0.065(4) 0.015(3) 0.007(3) 0.003(3)
F21 0.105(7) 0.136(8) 0.043(4) -0.037(5) 0.027(4) -0.050(6)
F22 0.088(7) 0.175(12) 0.104(8) 0.057(8) 0.051(6) 0.050(7)
F23 0.112(7) 0.086(6) 0.063(5) -0.013(5) 0.047(5) -0.036(5)
F24 0.040(3) 0.044(4) 0.080(5) 0.015(4) -0.009(3) -0.007(3)
F25 0.065(4) 0.046(4) 0.069(5) -0.001(4) 0.019(4) -0.022(3)
F26 0.062(4) 0.027(3) 0.107(6) -0.004(4) 0.011(4) -0.017(3)
F27 0.139(9) 0.099(7) 0.056(5) 0.006(5) 0.037(5) 0.066(6)
F28 0.081(5) 0.032(3) 0.103(6) -0.019(4) 0.006(5) 0.021(3)
F29 0.056(4) 0.051(4) 0.083(5) -0.015(4) 0.003(4) 0.021(3)
F30 0.136(8) 0.024(3) 0.066(5) 0.001(3) 0.001(5) -0.009(4)
F31 0.071(5) 0.043(4) 0.064(5) 0.024(4) -0.005(4) 0.004(3)
F32 0.066(5) 0.064(5) 0.141(9) 0.054(5) 0.043(5) 0.002(4)
F33 0.044(4) 0.077(5) 0.071(5) 0.020(4) -0.013(3) -0.010(3)
F34 0.066(5) 0.061(5) 0.137(9) -0.032(6) -0.023(5) -0.011(4)
F35 0.047(4) 0.150(9) 0.066(5) 0.024(6) -0.003(4) -0.035(5)
O12 0.035(3) 0.040(4) 0.031(4) -0.006(3) 0.001(3) -0.003(3)
O13 0.078(7) 0.205(15) 0.067(7) -0.049(8) 0.015(6) 0.001(9)
O15 0.033(3) 0.035(3) 0.028(3) -0.005(3) -0.002(3) 0.002(3)
O14 0.032(3) 0.023(3) 0.027(3) 0.000(3) -0.005(2) 0.000(2)
O17 0.032(3) 0.021(3) 0.039(4) -0.004(3) 0.005(3) -0.002(2)
O18 0.052(4) 0.026(3) 0.027(3) 0.000(3) 0.002(3) -0.009(3)
O19 0.020(3) 0.033(3) 0.041(4) 0.004(3) -0.001(3) -0.004(3)
O20 0.033(3) 0.016(3) 0.047(4) 0.005(3) -0.001(3) -0.008(2)
O21 0.041(4) 0.034(4) 0.031(4) -0.005(3) 0.002(3) 0.005(3)
O22 0.038(3) 0.023(3) 0.036(4) -0.001(3) -0.001(3) 0.004(3)
N6 0.030(4) 0.048(5) 0.031(4) -0.003(4) 0.008(3) 0.004(3)
N7 0.046(5) 0.082(8) 0.047(5) -0.001(5) 0.017(4) 0.024(5)
O16 0.027(3) 0.031(3) 0.026(3) -0.009(3) -0.001(2) 0.004(2)
N9 0.027(4) 0.024(4) 0.027(4) 0.002(3) 0.000(3) 0.002(3)
N10 0.031(4) 0.022(4) 0.032(4) -0.003(3) 0.002(3) 0.002(3)
C34 0.040(6) 0.086(9) 0.041(6) -0.011(7) 0.009(5) 0.004(6)
C35 0.034(5) 0.068(8) 0.044(6) 0.003(6) 0.013(4) 0.004(5)
C36 0.041(5) 0.046(6) 0.027(5) -0.004(5) 0.003(4) 0.008(4)
C37 0.038(5) 0.037(5) 0.029(5) -0.003(4) 0.007(4) 0.002(4)
C38 0.040(5) 0.038(5) 0.030(5) -0.013(4) -0.006(4) 0.006(4)
C39 0.032(5) 0.033(5) 0.036(5) -0.011(4) -0.005(4) -0.002(4)
C40 0.028(4) 0.022(4) 0.030(5) -0.001(4) -0.001(3) 0.008(3)
C41 0.026(4) 0.019(4) 0.026(5) 0.002(4) 0.000(3) 0.002(3)
C42 0.031(5) 0.040(5) 0.046(6) -0.004(5) 0.010(4) 0.000(4)
C43 0.035(5) 0.034(5) 0.032(5) -0.008(4) 0.009(4) -0.007(4)
C44 0.048(7) 0.146(16) 0.051(8) -0.018(10) 0.018(6) -0.018(9)
C45 0.051(7) 0.116(13) 0.074(10) -0.026(10) 0.012(7) 0.027(8)
C46 0.037(6) 0.101(11) 0.058(8) -0.010(8) 0.008(5) -0.017(7)
C47 0.049(7) 0.091(10) 0.045(7) 0.011(7) 0.007(5) 0.016(7)
C48 0.045(6) 0.042(6) 0.072(9) -0.010(6) 0.009(6) 0.001(5)
C49 0.044(6) 0.062(7) 0.056(7) 0.019(6) 0.017(5) 0.016(5)
C50 0.065(7) 0.054(7) 0.038(6) -0.003(6) 0.006(5) 0.018(6)
C51 0.050(7) 0.074(9) 0.059(8) -0.007(7) 0.015(6) -0.003(6)
C52 0.037(5) 0.031(5) 0.060(7) -0.009(5) 0.012(5) -0.001(4)
C53 0.025(4) 0.026(5) 0.047(6) 0.000(5) -0.001(4) 0.001(4)
C54 0.054(6) 0.030(5) 0.050(7) -0.002(5) 0.005(5) -0.004(5)
C55 0.049(5) 0.026(5) 0.027(5) -0.004(4) -0.006(4) -0.005(4)
C56 0.131(13) 0.047(7) 0.042(7) -0.008(6) 0.050(8) -0.004(8)
C57 0.024(5) 0.051(7) 0.062(8) 0.014(6) -0.004(5) 0.000(5)
C58 0.034(5) 0.038(5) 0.034(5) -0.006(5) 0.008(4) 0.002(4)
C59 0.031(5) 0.035(5) 0.037(5) 0.007(4) 0.001(4) 0.005(4)
C60 0.043(5) 0.031(5) 0.034(5) 0.000(4) 0.012(4) 0.003(4)
C61 0.042(5) 0.031(5) 0.041(6) 0.015(5) -0.005(4) 0.005(4)
C62 0.054(6) 0.038(6) 0.053(7) -0.005(6) -0.010(5) 0.018(5)
C63 0.047(6) 0.031(5) 0.035(6) -0.004(4) -0.010(4) 0.019(5)
C64 0.053(6) 0.026(5) 0.044(6) -0.007(5) -0.007(5) -0.009(5)
C65 0.031(4) 0.017(4) 0.040(5) -0.002(4) -0.007(4) -0.001(4)
C66 0.051(6) 0.025(5) 0.061(8) -0.003(5) 0.004(6) -0.005(5)

loop_
_atom_type_symbol
_atom_type_description
_atom_type_scat_dispersion_real
_atom_type_scat_dispersion_imag
_atom_type_scat_source
C C 0.0181 0.0091 'International Tables Vol C Tables 4.2.6.8 and 6.1.1.4'
H H 0.0000 0.0000 'International Tables Vol C Tables 4.2.6.8 and 6.1.1.4'
F F 0.0727 0.0534 'International Tables Vol C Tables 4.2.6.8 and 6.1.1.4'
Gd Gd -8.8380 11.9157 'International Tables Vol C Tables 4.2.6.8 and 6.1.1.4'
N N 0.0311 0.0180 'International Tables Vol C Tables 4.2.6.8 and 6.1.1.4'
O O 0.0492 0.0322 'International Tables Vol C Tables 4.2.6.8 and 6.1.1.4'

loop_
_geom_angle_atom_site_label_1
_geom_angle_atom_site_label_2
_geom_angle_atom_site_label_3
_geom_angle
O1 Gd1 O7 124.6(2)
O1 Gd1 O8 139.2(2)
O1 Gd1 O9 69.6(2)
O1 Gd1 O10 136.2(2)
O3 Gd1 O1 90.0(2)
O3 Gd1 O7 72.4(2)
O3 Gd1 O8 83.5(2)
O3 Gd1 O9 77.8(2)
O3 Gd1 O10 132.3(2)
O6 Gd1 O1 74.5(2)
O6 Gd1 O3 121.76(19)
O6 Gd1 O7 72.1(2)
O6 Gd1 O8 141.4(2)
O6 Gd1 O9 139.0(2)
O6 Gd1 O10 72.9(2)
O7 Gd1 O8 91.6(2)
O7 Gd1 O9 146.5(2)
O7 Gd1 O10 70.64(19)
O8 Gd1 O10 68.7(2)
O9 Gd1 O8 69.6(2)
O9 Gd1 O10 122.8(2)
O11 Gd1 O1 76.1(2)
O11 Gd1 O3 149.0(2)
O11 Gd1 O6 81.5(2)
O11 Gd1 O7 138.1(2)
O11 Gd1 O8 89.3(2)
O11 Gd1 O9 71.4(2)
O11 Gd1 O10 70.8(2)
N1 O1 Gd1 134.1(6)
N4 O3 Gd1 132.2(5)
C20 O6 Gd1 131.5(6)
C22 O7 Gd1 131.7(6)
C25 O8 Gd1 128.9(7)
C27 O9 Gd1 128.5(7)
C32 O10 Gd1 134.9(6)
C30 O11 Gd1 136.6(6)
O1 N1 C1 120.5(9)
O1 N1 C3 127.0(8)
C3 N1 C1 111.7(8)
O2 N2 C2 123.3(8)
O2 N2 C3 124.6(9)
C3 N2 C2 111.4(9)
C4 O5 C7 107.6(7)
O3 N4 C8 126.4(7)
O3 N4 C10 120.2(7)
C8 N4 C10 112.7(7)
O4 N5 C8 124.9(8)
O4 N5 C9 122.6(7)
C8 N5 C9 112.3(7)
N1 C1 C2 100.3(10)
N1 C1 C12 106.7(9)
C11 C1 N1 108.9(9)
C11 C1 C2 114.9(11)
C11 C1 C12 111.4(12)
C12 C1 C2 113.6(10)
N2 C2 C1 100.9(8)
N2 C2 C13 106.8(11)
N2 C2 C14 109.6(9)
C13 C2 C1 114.5(10)
C13 C2 C14 109.8(10)
C14 C2 C1 114.6(12)
N1 C3 N2 108.6(9)
N1 C3 C4 125.0(8)
N2 C3 C4 126.4(9)
O5 C4 C3 116.6(8)
O5 C4 C5 110.7(8)
C5 C4 C3 132.7(9)
C4 C5 H5 127.3
C4 C5 C6 105.4(9)
C6 C5 H5 127.3
C5 C6 H6 126.7
C7 C6 C5 106.6(9)
C7 C6 H6 126.7
O5 C7 C8 116.3(8)
C6 C7 O5 109.7(8)
C6 C7 C8 133.8(9)
N4 C8 C7 126.8(8)
N5 C8 N4 109.4(8)
N5 C8 C7 123.8(8)
N5 C9 C10 100.6(7)
N5 C9 C15 106.7(8)
N5 C9 C16 108.1(9)
C15 C9 C10 113.8(9)
C16 C9 C10 114.2(8)
C16 C9 C15 112.3(8)
N4 C10 C9 100.8(7)
N4 C10 C17 108.6(8)
N4 C10 C18 106.6(7)
C17 C10 C9 114.3(8)
C18 C10 C9 114.1(8)
C18 C10 C17 111.5(9)
C1 C11 H11A 109.5
C1 C11 H11B 109.5
C1 C11 H11C 109.5
H11A C11 H11B 109.5
H11A C11 H11C 109.5
H11B C11 H11C 109.5
C1 C12 H12A 109.5
C1 C12 H12B 109.5
C1 C12 H12C 109.5
H12A C12 H12B 109.5
H12A C12 H12C 109.5
H12B C12 H12C 109.5
C2 C13 H13A 109.5
C2 C13 H13B 109.5
C2 C13 H13C 109.5
H13A C13 H13B 109.5
H13A C13 H13C 109.5
H13B C13 H13C 109.5
C2 C14 H14A 109.5
C2 C14 H14B 109.5
C2 C14 H14C 109.5
H14A C14 H14B 109.5
H14A C14 H14C 109.5
H14B C14 H14C 109.5
C9 C15 H15A 109.5
C9 C15 H15B 109.5
C9 C15 H15C 109.5
H15A C15 H15B 109.5
H15A C15 H15C 109.5
H15B C15 H15C 109.5
C9 C16 H16A 109.5
C9 C16 H16B 109.5
C9 C16 H16C 109.5
H16A C16 H16B 109.5
H16A C16 H16C 109.5
H16B C16 H16C 109.5
C10 C17 H17A 109.5
C10 C17 H17B 109.5
C10 C17 H17C 109.5
H17A C17 H17B 109.5
H17A C17 H17C 109.5
H17B C17 H17C 109.5
C10 C18 H18A 109.5
C10 C18 H18B 109.5
C10 C18 H18C 109.5
H18A C18 H18B 109.5
H18A C18 H18C 109.5
H18B C18 H18C 109.5
F13 C19 F14 105.2(10)
F13 C19 C20 109.5(9)
F14 C19 C20 112.9(9)
F15 C19 F13 106.9(10)
F15 C19 F14 109.4(10)
F15 C19 C20 112.6(10)
O6 C20 C19 114.7(9)
O6 C20 C21 127.3(9)
C21 C20 C19 117.9(9)
C20 C21 H21 119.4
C22 C21 C20 121.2(9)
C22 C21 H21 119.4
O7 C22 C21 129.2(9)
O7 C22 C23 112.7(9)
C21 C22 C23 118.1(9)
F1AA C23 F16 108.0(9)
F1AA C23 F17 107.9(10)
F1AA C23 C22 110.8(8)
F16 C23 C22 112.6(9)
F17 C23 F16 107.1(9)
F17 C23 C22 110.4(8)
F1 C24 C25 117.4(10)
F1 C24 F2 112.3(10)
F1 C24 F3 101.3(8)
F2 C24 C25 114.0(10)
F2 C24 F3 99.4(8)
F3 C24 C25 109.9(9)
F1' C24 C25 107.5(12)
F2' C24 C25 109.1(16)
F2' C24 F1' 104.9(10)
F3' C24 C25 110.0(12)
F3' C24 F1' 107.4(11)
F3' C24 F2' 117.3(13)
O8 C25 C24 117.3(11)
O8 C25 C26 126.6(11)
C26 C25 C24 116.1(10)
C25 C26 H26 119.4
C25 C26 C27 121.2(9)
C27 C26 H26 119.4
O9 C27 C26 124.8(10)
O9 C27 C28 116.9(10)
C26 C27 C28 117.9(9)
F4 C28 F5 108.5(11)
F4 C28 F6 106.0(11)
F4 C28 C27 112.8(11)
F5 C28 F6 106.2(12)
F5 C28 C27 111.9(10)
F6 C28 C27 111.0(10)
F10 C29 C30 114.3(9)
F11 C29 F10 106.9(9)
F11 C29 F12 105.3(9)
F11 C29 C30 112.0(8)
F12 C29 F10 105.6(8)
F12 C29 C30 112.1(8)
O11 C30 C29 113.3(9)
O11 C30 C31 129.0(9)
C31 C30 C29 117.6(8)
C30 C31 H31 120.9
C30 C31 C32 118.3(9)
C32 C31 H31 120.9
O10 C32 C31 129.3(9)
O10 C32 C33 114.5(9)
C31 C32 C33 116.2(8)
F7 C33 F8 106.1(8)
F7 C33 C32 112.0(7)
F8 C33 C32 108.4(8)
F9 C33 F7 107.3(8)
F9 C33 F8 106.9(9)
F9 C33 C32 115.7(8)
O12 Gd2 O14 96.3(2)
O12 Gd2 O17 70.3(2)
O12 Gd2 O20 132.1(2)
O12 Gd2 O21 74.1(2)
O12 Gd2 O22 124.0(2)
O14 Gd2 O21 124.8(2)
O17 Gd2 O14 68.2(2)
O17 Gd2 O21 143.3(2)
O18 Gd2 O12 142.5(2)
O18 Gd2 O14 75.6(2)
O18 Gd2 O17 72.8(2)
O18 Gd2 O19 84.3(2)
O18 Gd2 O20 71.7(2)
O18 Gd2 O21 140.5(2)
O18 Gd2 O22 88.5(2)
O19 Gd2 O12 79.8(2)
O19 Gd2 O14 141.2(2)
O19 Gd2 O17 74.3(2)
O19 Gd2 O20 71.0(2)
O19 Gd2 O21 91.5(2)
O19 Gd2 O22 142.0(2)
O20 Gd2 O14 130.1(2)
O20 Gd2 O17 132.0(2)
O20 Gd2 O21 69.8(2)
O20 Gd2 O22 71.4(2)
O22 Gd2 O14 71.1(2)
O22 Gd2 O17 138.2(2)
O22 Gd2 O21 71.0(2)
N6 O12 Gd2 129.0(6)
N9 O14 Gd2 133.9(5)
C53 O17 Gd2 133.5(6)
C55 O18 Gd2 136.3(6)
C58 O19 Gd2 137.2(6)
C60 O20 Gd2 135.6(6)
C63 O21 Gd2 131.6(7)
C65 O22 Gd2 132.9(6)
O12 N6 C35 119.8(8)
O12 N6 C36 127.3(8)
C36 N6 C35 112.7(8)
O13 N7 C34 119.2(10)
O13 N7 C36 126.6(11)
C36 N7 C34 112.4(10)
C40 O16 C37 107.2(7)
O14 N9 C41 126.0(8)
O14 N9 C42 120.8(7)
C41 N9 C42 112.8(7)
O15 N10 C41 125.6(8)
O15 N10 C43 122.8(7)
C41 N10 C43 111.3(7)
N7 C34 C35 100.1(9)
C44 C34 N7 104.8(10)
C44 C34 C35 114.8(12)
C45 C34 N7 109.1(12)
C45 C34 C35 114.6(11)
C45 C34 C44 112.1(12)
N6 C35 C34 100.5(8)
N6 C35 C46 108.2(9)
C46 C35 C34 114.2(11)
C47 C35 N6 106.9(9)
C47 C35 C34 115.7(11)
C47 C35 C46 110.4(11)
N6 C36 N7 110.7(10)
N6 C36 C37 125.6(9)
N7 C36 C37 123.6(10)
O16 C37 C36 119.0(8)
C38 C37 O16 107.8(9)
C38 C37 C36 133.2(10)
C37 C38 H38 125.7
C37 C38 C39 108.6(9)
C39 C38 H38 125.7
C38 C39 H39 126.9
C40 C39 C38 106.3(8)
C40 C39 H39 126.9
O16 C40 C41 117.7(8)
C39 C40 O16 110.2(8)
C39 C40 C41 132.1(9)
N9 C41 N10 109.7(8)
N9 C41 C40 127.0(8)
N10 C41 C40 123.3(8)
N9 C42 C43 101.3(8)
N9 C42 C49 107.1(8)
C48 C42 N9 109.5(8)
C48 C42 C43 116.1(9)
C48 C42 C49 110.2(10)
C49 C42 C43 111.9(9)
N10 C43 C42 101.9(7)
N10 C43 C50 103.9(8)
C50 C43 C42 113.7(8)
C51 C43 N10 108.8(8)
C51 C43 C42 118.3(9)
C51 C43 C50 108.9(10)
C34 C44 H44A 109.5
C34 C44 H44B 109.5
C34 C44 H44C 109.5
H44A C44 H44B 109.5
H44A C44 H44C 109.5
H44B C44 H44C 109.5
C34 C45 H45A 109.5
C34 C45 H45B 109.5
C34 C45 H45C 109.5
H45A C45 H45B 109.5
H45A C45 H45C 109.5
H45B C45 H45C 109.5
C35 C46 H46A 109.5
C35 C46 H46B 109.5
C35 C46 H46C 109.5
H46A C46 H46B 109.5
H46A C46 H46C 109.5
H46B C46 H46C 109.5
C35 C47 H47A 109.5
C35 C47 H47B 109.5
C35 C47 H47C 109.5
H47A C47 H47B 109.5
H47A C47 H47C 109.5
H47B C47 H47C 109.5
C42 C48 H48A 109.5
C42 C48 H48B 109.5
C42 C48 H48C 109.5
H48A C48 H48B 109.5
H48A C48 H48C 109.5
H48B C48 H48C 109.5
C42 C49 H49A 109.5
C42 C49 H49B 109.5
C42 C49 H49C 109.5
H49A C49 H49B 109.5
H49A C49 H49C 109.5
H49B C49 H49C 109.5
C43 C50 H50A 109.5
C43 C50 H50B 109.5
C43 C50 H50C 109.5
H50A C50 H50B 109.5
H50A C50 H50C 109.5
H50B C50 H50C 109.5
C43 C51 H51A 109.5
C43 C51 H51B 109.5
C43 C51 H51C 109.5
H51A C51 H51B 109.5
H51A C51 H51C 109.5
H51B C51 H51C 109.5
F18 C52 C53 111.7(10)
F19 C52 F18 107.2(9)
F19 C52 F20 107.9(10)
F19 C52 C53 112.3(9)
F20 C52 F18 107.1(8)
F20 C52 C53 110.4(8)
O17 C53 C52 115.4(9)
O17 C53 C54 129.3(9)
C54 C53 C52 115.3(9)
C53 C54 H54 119.5
C55 C54 C53 121.0(10)
C55 C54 H54 119.5
O18 C55 C54 126.8(11)
O18 C55 C56 115.9(9)
C54 C55 C56 117.3(10)
F21 C56 F22 102.3(11)
F21 C56 F23 118.6(12)
F21 C56 C55 114.4(13)
F22 C56 C55 107.3(10)
F23 C56 F22 95.3(14)
F23 C56 C55 115.2(10)
F33 C57 C58 112.5(9)
F34 C57 F33 107.4(11)
F34 C57 C58 110.0(9)
F35 C57 F33 106.9(9)
F35 C57 F34 108.6(11)
F35 C57 C58 111.2(10)
O19 C58 C57 113.3(9)
O19 C58 C59 127.9(9)
C59 C58 C57 118.8(9)
C58 C59 H59 120.2
C58 C59 C60 119.6(9)
C60 C59 H59 120.2
O20 C60 C59 127.6(9)
O20 C60 C61 113.7(9)
C59 C60 C61 118.7(9)
F30 C61 F31 105.9(9)
F30 C61 C60 108.4(9)
F31 C61 C60 112.6(9)
F32 C61 F30 110.4(10)
F32 C61 F31 108.3(10)
F32 C61 C60 111.1(9)
F27 C62 F29 106.9(12)
F27 C62 C63 109.9(9)
F28 C62 F27 107.5(11)
F28 C62 F29 107.9(9)
F28 C62 C63 113.7(11)
F29 C62 C63 110.6(9)
O21 C63 C62 113.4(10)
O21 C63 C64 128.6(10)
C64 C63 C62 117.9(10)
C63 C64 H64 119.0
C65 C64 C63 122.0(9)
C65 C64 H64 119.0
O22 C65 C64 128.3(9)
O22 C65 C66 112.0(8)
C64 C65 C66 119.8(8)
F24 C66 F26 106.9(9)
F24 C66 C65 110.5(9)
F25 C66 F24 108.7(10)
F25 C66 F26 106.5(10)
F25 C66 C65 111.8(9)
F26 C66 C65 112.2(9)

loop_
_geom_bond_atom_site_label_1
_geom_bond_atom_site_label_2
_geom_bond_distance
Gd1 O1 2.385(6)
Gd1 O3 2.379(6)
Gd1 O6 2.374(6)
Gd1 O7 2.387(6)
Gd1 O8 2.395(6)
Gd1 O9 2.388(6)
Gd1 O10 2.400(6)
Gd1 O11 2.367(6)
F1AA C23 1.307(13)
F4 C28 1.299(14)
F5 C28 1.321(14)
F6 C28 1.330(16)
F7 C33 1.318(11)
F8 C33 1.345(12)
F9 C33 1.302(11)
F10 C29 1.317(11)
F11 C29 1.306(14)
F12 C29 1.318(12)
F13 C19 1.337(13)
F14 C19 1.348(14)
F15 C19 1.296(14)
F16 C23 1.323(13)
F17 C23 1.314(11)
O1 N1 1.279(10)
O2 N2 1.252(12)
O3 N4 1.314(9)
O4 N5 1.282(10)
O6 C20 1.260(12)
O7 C22 1.235(11)
O8 C25 1.245(13)
O9 C27 1.250(12)
O10 C32 1.228(11)
O11 C30 1.248(11)
N1 C1 1.513(13)
N1 C3 1.332(13)
N2 C2 1.485(14)
N2 C3 1.360(12)
O5 C4 1.338(11)
O5 C7 1.372(11)
N4 C8 1.347(12)
N4 C10 1.504(12)
N5 C8 1.336(11)
N5 C9 1.514(12)
C1 C2 1.542(18)
C1 C11 1.502(15)
C1 C12 1.513(18)
C2 C13 1.527(18)
C2 C14 1.526(17)
C3 C4 1.431(14)
C4 C5 1.371(14)
C5 H5 0.9300
C5 C6 1.436(15)
C6 H6 0.9300
C6 C7 1.353(14)
C7 C8 1.429(13)
C9 C10 1.574(13)
C9 C15 1.524(14)
C9 C16 1.520(13)
C10 C17 1.519(14)
C10 C18 1.513(13)
C11 H11A 0.9600
C11 H11B 0.9600
C11 H11C 0.9600
C12 H12A 0.9600
C12 H12B 0.9600
C12 H12C 0.9600
C13 H13A 0.9600
C13 H13B 0.9600
C13 H13C 0.9600
C14 H14A 0.9600
C14 H14B 0.9600
C14 H14C 0.9600
C15 H15A 0.9600
C15 H15B 0.9600
C15 H15C 0.9600
C16 H16A 0.9600
C16 H16B 0.9600
C16 H16C 0.9600
C17 H17A 0.9600
C17 H17B 0.9600
C17 H17C 0.9600
C18 H18A 0.9600
C18 H18B 0.9600
C18 H18C 0.9600
C19 C20 1.520(14)
C20 C21 1.405(14)
C21 H21 0.9300
C21 C22 1.371(14)
C22 C23 1.562(13)
C24 C25 1.507(15)
C24 F1 1.265(12)
C24 F2 1.309(12)
C24 F3 1.467(13)
C24 F1' 1.426(16)
C24 F2' 1.301(16)
C24 F3' 1.258(15)
C25 C26 1.393(17)
C26 H26 0.9300
C26 C27 1.421(17)
C27 C28 1.501(17)
C29 C30 1.541(13)
C30 C31 1.383(15)
C31 H31 0.9300
C31 C32 1.414(15)
C32 C33 1.541(14)
Gd2 O12 2.379(7)
Gd2 O14 2.410(6)
Gd2 O17 2.402(6)
Gd2 O18 2.348(7)
Gd2 O19 2.355(6)
Gd2 O20 2.394(6)
Gd2 O21 2.431(6)
Gd2 O22 2.400(6)
F18 C52 1.337(13)
F19 C52 1.300(13)
F20 C52 1.321(13)
F21 C56 1.235(16)
F22 C56 1.443(19)
F23 C56 1.248(15)
F24 C66 1.323(13)
F25 C66 1.317(14)
F26 C66 1.342(12)
F27 C62 1.324(16)
F28 C62 1.315(14)
F29 C62 1.336(14)
F30 C61 1.311(14)
F31 C61 1.328(12)
F32 C61 1.278(14)
F33 C57 1.323(13)
F34 C57 1.305(15)
F35 C57 1.299(15)
O12 N6 1.305(10)
O13 N7 1.259(15)
O15 N10 1.264(10)
O14 N9 1.281(9)
O17 C53 1.233(12)
O18 C55 1.264(12)
O19 C58 1.265(12)
O20 C60 1.257(12)
O21 C63 1.245(13)
O22 C65 1.261(11)
N6 C35 1.508(12)
N6 C36 1.323(13)
N7 C34 1.509(16)
N7 C36 1.324(14)
O16 C37 1.383(11)
O16 C40 1.361(11)
N9 C41 1.331(12)
N9 C42 1.511(12)
N10 C41 1.372(11)
N10 C43 1.511(12)
C34 C35 1.592(17)
C34 C44 1.50(2)
C34 C45 1.490(19)
C35 C46 1.539(18)
C35 C47 1.497(17)
C36 C37 1.420(15)
C37 C38 1.363(14)
C38 H38 0.9300
C38 C39 1.394(15)
C39 H39 0.9300
C39 C40 1.358(13)
C40 C41 1.423(13)
C42 C43 1.563(14)
C42 C48 1.497(15)
C42 C49 1.522(15)
C43 C50 1.536(15)
C43 C51 1.501(15)
C44 H44A 0.9600
C44 H44B 0.9600
C44 H44C 0.9600
C45 H45A 0.9600
C45 H45B 0.9600
C45 H45C 0.9600
C46 H46A 0.9600
C46 H46B 0.9600
C46 H46C 0.9600
C47 H47A 0.9600
C47 H47B 0.9600
C47 H47C 0.9600
C48 H48A 0.9600
C48 H48B 0.9600
C48 H48C 0.9600
C49 H49A 0.9600
C49 H49B 0.9600
C49 H49C 0.9600
C50 H50A 0.9600
C50 H50B 0.9600
C50 H50C 0.9600
C51 H51A 0.9600
C51 H51B 0.9600
C51 H51C 0.9600
C52 C53 1.546(13)
C53 C54 1.413(16)
C54 H54 0.9300
C54 C55 1.396(14)
C55 C56 1.546(16)
C57 C58 1.569(14)
C58 C59 1.390(14)
C59 H59 0.9300
C59 C60 1.407(14)
C60 C61 1.537(14)
C62 C63 1.559(15)
C63 C64 1.376(17)
C64 H64 0.9300
C64 C65 1.363(15)
C65 C66 1.545(15)

loop_
_geom_torsion_atom_site_label_1
_geom_torsion_atom_site_label_2
_geom_torsion_atom_site_label_3
_geom_torsion_atom_site_label_4
_geom_torsion
Gd1 O1 N1 C1 135.0(8)
Gd1 O1 N1 C3 -56.3(12)
Gd1 O3 N4 C8 47.9(11)
Gd1 O3 N4 C10 -121.8(7)
Gd1 O6 C20 C19 162.9(6)
Gd1 O6 C20 C21 -21.5(14)
Gd1 O7 C22 C21 16.7(14)
Gd1 O7 C22 C23 -164.1(5)
Gd1 O8 C25 C24 151.6(6)
Gd1 O8 C25 C26 -28.4(16)
Gd1 O9 C27 C26 35.1(14)
Gd1 O9 C27 C28 -152.1(7)
Gd1 O10 C32 C31 12.5(16)
Gd1 O10 C32 C33 -167.7(6)
Gd1 O11 C30 C29 174.7(6)
Gd1 O11 C30 C31 -1.0(19)
F10 C29 C30 O11 -175.7(10)
F10 C29 C30 C31 0.6(15)
F11 C29 C30 O11 -53.9(13)
F11 C29 C30 C31 122.3(11)
F12 C29 C30 O11 64.2(12)
F12 C29 C30 C31 -119.6(11)
F13 C19 C20 O6 -50.3(12)
F13 C19 C20 C21 133.6(10)
F14 C19 C20 O6 -167.2(9)
F14 C19 C20 C21 16.8(14)
F15 C19 C20 O6 68.4(12)
F15 C19 C20 C21 -107.7(12)
O1 N1 C1 C2 -168.8(8)
O1 N1 C1 C11 -47.8(14)
O1 N1 C1 C12 72.6(12)
O1 N1 C3 N2 -176.4(8)
O1 N1 C3 C4 3.2(15)
O2 N2 C2 C1 -165.3(10)
O2 N2 C2 C13 74.7(13)
O2 N2 C2 C14 -44.2(16)
O2 N2 C3 N1 177.7(10)
O2 N2 C3 C4 -1.9(17)
O3 N4 C8 N5 -174.1(7)
O3 N4 C8 C7 8.1(14)
O3 N4 C10 C9 -173.8(7)
O3 N4 C10 C17 -53.4(10)
O3 N4 C10 C18 66.8(10)
O4 N5 C8 N4 175.6(8)
O4 N5 C8 C7 -6.6(14)
O4 N5 C9 C10 -166.8(8)
O4 N5 C9 C15 74.2(10)
O4 N5 C9 C16 -46.8(11)
O6 C20 C21 C22 -1.9(15)
O7 C22 C23 F1AA 66.2(11)
O7 C22 C23 F16 -172.8(8)
O7 C22 C23 F17 -53.2(11)
O8 C25 C26 C27 -6.9(18)
O9 C27 C28 F4 -83.7(13)
O9 C27 C28 F5 153.7(11)
O9 C27 C28 F6 35.1(14)
O10 C32 C33 F7 -49.4(12)
O10 C32 C33 F8 67.3(10)
O10 C32 C33 F9 -172.7(9)
O11 C30 C31 C32 -4.1(18)
N1 C1 C2 N2 -24.8(10)
N1 C1 C2 C13 89.5(11)
N1 C1 C2 C14 -142.3(9)
N1 C3 C4 O5 -13.8(14)
N1 C3 C4 C5 169.3(10)
N2 C3 C4 O5 165.8(9)
N2 C3 C4 C5 -11.2(18)
O5 C4 C5 C6 0.5(11)
O5 C7 C8 N4 7.1(13)
O5 C7 C8 N5 -170.3(8)
N5 C9 C10 N4 -18.8(8)
N5 C9 C10 C17 -135.0(8)
N5 C9 C10 C18 95.0(9)
C1 N1 C3 N2 -6.9(11)
C1 N1 C3 C4 172.7(9)
C2 N2 C3 N1 -11.6(12)
C2 N2 C3 C4 168.8(10)
C3 N1 C1 C2 20.9(11)
C3 N1 C1 C11 141.9(11)
C3 N1 C1 C12 -97.7(12)
C3 N2 C2 C1 23.9(12)
C3 N2 C2 C13 -96.1(11)
C3 N2 C2 C14 145.0(11)
C3 C4 C5 C6 177.6(10)
C4 O5 C7 C6 1.5(10)
C4 O5 C7 C8 177.4(8)
C4 C5 C6 C7 0.4(11)
C5 C6 C7 O5 -1.2(10)
C5 C6 C7 C8 -176.1(10)
C6 C7 C8 N4 -178.2(10)
C6 C7 C8 N5 4.3(16)
C7 O5 C4 C3 -178.8(8)
C7 O5 C4 C5 -1.2(10)
C8 N4 C10 C9 15.2(9)
C8 N4 C10 C17 135.6(8)
C8 N4 C10 C18 -104.2(9)
C8 N5 C9 C10 19.1(9)
C8 N5 C9 C15 -99.8(9)
C8 N5 C9 C16 139.1(8)
C9 N5 C8 N4 -10.5(10)
C9 N5 C8 C7 167.3(8)
C10 N4 C8 N5 -3.8(10)
C10 N4 C8 C7 178.4(8)
C11 C1 C2 N2 -141.4(10)
C11 C1 C2 C13 -27.1(15)
C11 C1 C2 C14 101.0(12)
C12 C1 C2 N2 88.7(11)
C12 C1 C2 C13 -157.1(11)
C12 C1 C2 C14 -28.9(14)
C15 C9 C10 N4 94.9(9)
C15 C9 C10 C17 -21.4(12)
C15 C9 C10 C18 -151.3(9)
C16 C9 C10 N4 -134.3(9)
C16 C9 C10 C17 109.4(11)
C16 C9 C10 C18 -20.5(13)
C19 C20 C21 C22 173.6(9)
C20 C21 C22 O7 4.4(16)
C20 C21 C22 C23 -174.8(8)
C21 C22 C23 F1AA -114.6(11)
C21 C22 C23 F16 6.4(13)
C21 C22 C23 F17 126.1(10)
C24 C25 C26 C27 173.2(9)
C25 C26 C27 O9 3.4(17)
C25 C26 C27 C28 -169.4(10)
C26 C27 C28 F4 89.7(13)
C26 C27 C28 F5 -33.0(16)
C26 C27 C28 F6 -151.5(10)
C29 C30 C31 C32 -179.6(9)
C30 C31 C32 O10 -1.8(17)
C30 C31 C32 C33 178.4(9)
C31 C32 C33 F7 130.4(9)
C31 C32 C33 F8 -112.9(10)
C31 C32 C33 F9 7.1(13)
F1 C24 C25 O8 121.4(13)
F1 C24 C25 C26 -58.6(14)
F2 C24 C25 O8 -104.1(12)
F2 C24 C25 C26 75.8(14)
F3 C24 C25 O8 6.5(13)
F3 C24 C25 C26 -173.6(9)
F1' C24 C25 O8 177.0(12)
F1' C24 C25 C26 -3.0(14)
F2' C24 C25 O8 -69.7(14)
F2' C24 C25 C26 110.3(13)
F3' C24 C25 O8 60.3(15)
F3' C24 C25 C26 -119.8(14)
Gd2 O12 N6 C35 118.6(9)
Gd2 O12 N6 C36 -55.6(13)
Gd2 O14 N9 C41 50.4(12)
Gd2 O14 N9 C42 -121.5(8)
Gd2 O17 C53 C52 174.5(6)
Gd2 O17 C53 C54 -3.0(15)
Gd2 O18 C55 C54 7.8(16)
Gd2 O18 C55 C56 -170.9(9)
Gd2 O19 C58 C57 176.7(7)
Gd2 O19 C58 C59 -4.3(17)
Gd2 O20 C60 C59 -14.1(17)
Gd2 O20 C60 C61 166.2(7)
Gd2 O21 C63 C62 163.2(7)
Gd2 O21 C63 C64 -20.4(16)
Gd2 O22 C65 C64 16.3(16)
Gd2 O22 C65 C66 -164.7(7)
F18 C52 C53 O17 144.8(9)
F18 C52 C53 C54 -37.3(12)
F19 C52 C53 O17 24.4(13)
F19 C52 C53 C54 -157.8(10)
F20 C52 C53 O17 -96.1(10)
F20 C52 C53 C54 81.7(12)
F27 C62 C63 O21 68.8(13)
F27 C62 C63 C64 -108.0(13)
F28 C62 C63 O21 -170.6(10)
F28 C62 C63 C64 12.5(15)
F29 C62 C63 O21 -49.0(14)
F29 C62 C63 C64 134.1(11)
F33 C57 C58 O19 -177.7(10)
F33 C57 C58 C59 3.2(16)
F34 C57 C58 O19 -58.1(14)
F34 C57 C58 C59 122.9(11)
F35 C57 C58 O19 62.3(13)
F35 C57 C58 C59 -116.7(11)
O12 N6 C35 C34 171.4(9)
O12 N6 C35 C46 51.3(13)
O12 N6 C35 C47 -67.5(13)
O12 N6 C36 N7 177.5(10)
O12 N6 C36 C37 1.0(18)
O13 N7 C34 C35 176.1(13)
O13 N7 C34 C44 -64.7(17)
O13 N7 C34 C45 55.5(18)
O13 N7 C36 N6 175.1(15)
O13 N7 C36 C37 -8(2)
O15 N10 C41 N9 -179.5(8)
O15 N10 C41 C40 -0.3(14)
O15 N10 C43 C42 -171.4(8)
O15 N10 C43 C50 70.2(11)
O15 N10 C43 C51 -45.7(12)
O14 N9 C41 N10 -179.5(7)
O14 N9 C41 C40 1.3(14)
O14 N9 C42 C43 -171.9(7)
O14 N9 C42 C48 -48.8(12)
O14 N9 C42 C49 70.7(11)
O17 C53 C54 C55 4.0(17)
O18 C55 C56 F21 -138.9(12)
O18 C55 C56 F22 108.4(12)
O18 C55 C56 F23 3.7(19)
O19 C58 C59 C60 3.3(17)
O20 C60 C61 F30 -71.9(12)
O20 C60 C61 F31 171.3(10)
O20 C60 C61 F32 49.6(13)
O21 C63 C64 C65 0.3(18)
O22 C65 C66 F24 -60.7(13)
O22 C65 C66 F25 60.4(12)
O22 C65 C66 F26 -180.0(9)
N6 C36 C37 O16 -6.9(16)
N6 C36 C37 C38 174.3(12)
N7 C34 C35 N6 17.2(12)
N7 C34 C35 C46 132.8(10)
N7 C34 C35 C47 -97.4(11)
N7 C36 C37 O16 177.1(10)
N7 C36 C37 C38 -2(2)
O16 C37 C38 C39 -0.6(12)
O16 C40 C41 N9 6.1(14)
O16 C40 C41 N10 -173.0(8)
N9 C42 C43 N10 -16.2(9)
N9 C42 C43 C50 94.9(9)
N9 C42 C43 C51 -135.3(10)
C34 N7 C36 N6 10.4(15)
C34 N7 C36 C37 -173.1(11)
C35 N6 C36 N7 3.0(14)
C35 N6 C36 C37 -173.5(10)
C36 N6 C35 C34 -13.7(12)
C36 N6 C35 C46 -133.7(10)
C36 N6 C35 C47 107.4(11)
C36 N7 C34 C35 -17.9(14)
C36 N7 C34 C44 101.3(12)
C36 N7 C34 C45 -138.5(12)
C36 C37 C38 C39 178.3(11)
C37 O16 C40 C39 -1.0(10)
C37 O16 C40 C41 -178.8(8)
C37 C38 C39 C40 -0.1(12)
C38 C39 C40 O16 0.7(11)
C38 C39 C40 C41 178.0(10)
C39 C40 C41 N9 -171.1(10)
C39 C40 C41 N10 9.8(16)
C40 O16 C37 C36 -178.1(9)
C40 O16 C37 C38 1.0(11)
C41 N9 C42 C43 15.2(10)
C41 N9 C42 C48 138.3(9)
C41 N9 C42 C49 -102.2(10)
C41 N10 C43 C42 14.0(10)
C41 N10 C43 C50 -104.4(9)
C41 N10 C43 C51 139.7(9)
C42 N9 C41 N10 -7.0(10)
C42 N9 C41 C40 173.8(8)
C43 N10 C41 N9 -5.0(10)
C43 N10 C41 C40 174.2(8)
C44 C34 C35 N6 -94.3(11)
C44 C34 C35 C46 21.2(14)
C44 C34 C35 C47 151.0(11)
C45 C34 C35 N6 133.8(12)
C45 C34 C35 C46 -110.6(14)
C45 C34 C35 C47 19.1(16)
C48 C42 C43 N10 -134.7(9)
C48 C42 C43 C50 -23.6(13)
C48 C42 C43 C51 106.2(12)
C49 C42 C43 N10 97.6(9)
C49 C42 C43 C50 -151.3(9)
C49 C42 C43 C51 -21.6(13)
C52 C53 C54 C55 -173.5(9)
C53 C54 C55 O18 -6.2(17)
C53 C54 C55 C56 172.5(11)
C54 C55 C56 F21 42.2(17)
C54 C55 C56 F22 -70.4(14)
C54 C55 C56 F23 -175.2(12)
C57 C58 C59 C60 -177.7(10)
C58 C59 C60 O20 5.7(17)
C58 C59 C60 C61 -174.6(9)
C59 C60 C61 F30 108.3(11)
C59 C60 C61 F31 -8.5(15)
C59 C60 C61 F32 -130.2(11)
C62 C63 C64 C65 176.6(10)
C63 C64 C65 O22 2.1(18)
C63 C64 C65 C66 -176.7(10)
C64 C65 C66 F24 118.3(11)
C64 C65 C66 F25 -120.6(11)
C64 C65 C66 F26 -0.9(15)
